data_3000280
loop_
_publ_author_name
'Rakovsk\'y, Erik'
'Hrob\'arik, Peter'
'Osusk\'y, Patrik'

_journal_name_full 'To be published'
_chemical_formula_sum 'C48 H32 Cl3 N3 S'
_chemical_name_systematic 4,7-bis[4-(N,N-diphenylamino)phenylethynyl]benzothiazole
_space_group_name_Hall '-P 1'
_space_group_name_H-M_alt 'P -1'
_cell_angle_alpha 114.536(7)
_cell_angle_beta 99.447(8)
_cell_angle_gamma 101.858(6)
_cell_length_a 10.5498(8)
_cell_length_b 14.4285(11)
_cell_length_c 15.594(2)
_cell_measurement_temperature 293
_cell_volume 2028.6(4)
_diffrn_ambient_temperature 293.15
_diffrn_radiation_type CuK\a
_diffrn_radiation_wavelength 1.54186
_refine_ls_goodness_of_fit_ref 0.893
_refine_ls_R_factor_all 0.0885
_refine_ls_R_factor_gt 0.0455
_refine_ls_wR_factor_gt 0.1233
_refine_ls_wR_factor_ref 0.1384
_cod_database_code 3000280
_cod_hold_until_date 2021-10-09

loop_
_atom_site_label
_atom_site_fract_x
_atom_site_fract_y
_atom_site_fract_z
? ? ? ?
